data_1567011
loop_
_publ_author_name
'Smith, Timothy J.'
'Koser, Gerald'
'Chen, Yi'
'Zeller, Matthias'
'Iacino, Rocco'
'Selzer, Nichole'

_publ_section_title
;
 (Phenyliodosyl)benzene tosylate dihydrate
;
_journal_coeditor_code BH4069
_journal_issue 5
_journal_name_full IUCrData
_journal_page_first x220522
_journal_paper_doi 10.1107/S2414314622005223
_journal_volume 7
_journal_year 2022
_chemical_formula_iupac 'C12 H10 I O +, C7 H7 O3 S -, 2H2 O'
_chemical_formula_moiety 'C12 H10 I O +, C7 H7 O3 S -, 2(H2 O)'
_chemical_formula_sum 'C19 H21 I O6 S'
_chemical_formula_weight 504.32
_chemical_name_common
;
(Phenyliodosyl)benzene tosylate dihydrate
;
_chemical_name_systematic
;
Oxodiphenyl-\l^5^-iodanylium 4-methylbenzenesulfonate dihydrate
;
_space_group_crystal_system monoclinic
_space_group_IT_number 14
_space_group_name_Hall '-P 2ybc'
_space_group_name_H-M_alt 'P 1 21/c 1'
_atom_sites_solution_hydrogens mixed
_atom_sites_solution_primary dual
_atom_sites_solution_secondary difmap
_audit_creation_method SHELXL-2018/3
_cell_angle_alpha 90
_cell_angle_beta 100.257(2)
_cell_angle_gamma 90
_cell_formula_units_Z 4
_cell_length_a 6.1823(3)
_cell_length_b 24.9509(11)
_cell_length_c 12.7606(6)
_cell_measurement_reflns_used 9659
_cell_measurement_temperature 150(2)
_cell_measurement_theta_max 33.2391
_cell_measurement_theta_min 3.3457
_cell_volume 1936.92(16)
_computing_cell_refinement
;
SAINT (Bruker, 2021)
;
_computing_data_collection
;
APEX4 (Bruker, 2021)
;
_computing_data_reduction
;
SAINT (Bruker, 2021)
;
_computing_molecular_graphics
;
Mercury (Macrae <i>et al.</i>,  2020)
;
_computing_publication_material
;
publCIF (Westrip, 2010)
;
_computing_structure_refinement
;
<i>SHELXL2018/3</i> (Sheldrick, 2015b)
;
_computing_structure_solution
;
<i>SHELXT2018/2</i> (Sheldrick, 2015a)
;
_diffrn_ambient_temperature 150(2)
_diffrn_detector_area_resol_mean 7.4074
_diffrn_measured_fraction_theta_full 0.999
_diffrn_measured_fraction_theta_max 0.994
_diffrn_measurement_device_type
;
Bruker AXS D8 Quest diffractometer with PhotonII charge-integrating pixel
array detector (CPAD)
;
_diffrn_measurement_method '\w and \f scans'
_diffrn_radiation_monochromator 'Triumph curved graphite crystal'
_diffrn_radiation_type MoK\a
_diffrn_radiation_wavelength 0.71073
_diffrn_reflns_av_R_equivalents 0.0328
_diffrn_reflns_av_unetI/netI 0.0193
_diffrn_reflns_limit_h_max 9
_diffrn_reflns_limit_h_min -9
_diffrn_reflns_limit_k_max 38
_diffrn_reflns_limit_k_min -38
_diffrn_reflns_limit_l_max 19
_diffrn_reflns_limit_l_min -19
_diffrn_reflns_number 55248
_diffrn_reflns_theta_full 25.242
_diffrn_reflns_theta_max 33.274
_diffrn_reflns_theta_min 2.938
_diffrn_source 'fine focus sealed tube X-ray source'
_diffrn_source_current 30
_diffrn_source_voltage 50
_exptl_absorpt_coefficient_mu 1.794
_exptl_absorpt_correction_T_max 0.7465
_exptl_absorpt_correction_T_min 0.6443
_exptl_absorpt_correction_type multi-scan
_exptl_absorpt_process_details
;
(SADABS; Bruker, 2021)
;
_exptl_crystal_colour colourless
_exptl_crystal_density_diffrn 1.729
_exptl_crystal_description fragment
_exptl_crystal_F_000 1008
_exptl_crystal_size_max 0.230
_exptl_crystal_size_mid 0.180
_exptl_crystal_size_min 0.150
_refine_diff_density_max 0.492
_refine_diff_density_min -0.390
_refine_ls_extinction_coef 0.00186(16)
_refine_ls_extinction_expression Fc^*^=kFc[1+0.001xFc^2^\l^3^/sin(2\q)]^-1/4^
_refine_ls_extinction_method
;
SHELXL2018/3 (Sheldrick, 2015b)
;
_refine_ls_goodness_of_fit_ref 1.091
_refine_ls_hydrogen_treatment mixed
_refine_ls_matrix_type full
_refine_ls_number_parameters 258
_refine_ls_number_reflns 7429
_refine_ls_number_restraints 0
_refine_ls_restrained_S_all 1.091
_refine_ls_R_factor_all 0.0218
_refine_ls_R_factor_gt 0.0183
_refine_ls_shift/su_max 0.004
_refine_ls_shift/su_mean 0.000
_refine_ls_structure_factor_coef Fsqd
_refine_ls_weighting_details 'w=1/[\s^2^(Fo^2^)+(0.0115P)^2^+1.2666P] where P=(Fo^2^+2Fc^2^)/3'
_refine_ls_weighting_scheme calc
_refine_ls_wR_factor_gt 0.0411
_refine_ls_wR_factor_ref 0.0424
_reflns_number_gt 6815
_reflns_number_total 7429
_reflns_threshold_expression 'I > 2\s(I)'
_cod_data_source_file bh4069sup1.cif
_cod_data_source_block I
_cod_original_sg_symbol_H-M 'P 21/c'
_cod_database_code 1567011
_shelx_estimated_absorpt_t_min 0.683
_shelx_estimated_absorpt_t_max 0.775

loop_
_space_group_symop_operation_xyz
'x, y, z'
'-x, y+1/2, -z+1/2'
'-x, -y, -z'
'x, -y-1/2, z-1/2'

loop_
_atom_site_type_symbol
_atom_site_label
_atom_site_fract_x
_atom_site_fract_y
_atom_site_fract_z
_atom_site_U_iso_or_equiv
_atom_site_adp_type
_atom_site_calc_flag
_atom_site_occupancy
_atom_site_disorder_assembly
_atom_site_disorder_group
I I1 0.68788(2) 0.46909(2) 0.68867(2) 0.01154(3) Uani d 1 . .
S S1 0.78701(5) 0.36098(2) 0.47914(2) 0.01522(5) Uani d 1 . .
O O1 0.97764(14) 0.46950(4) 0.74614(8) 0.01780(17) Uani d 1 . .
O O2 0.27627(16) 0.47673(4) 0.61133(8) 0.01981(18) Uani d 1 . .
H H2A 0.242(3) 0.4622(8) 0.5495(17) 0.030 Uiso d 1 . .
H H2B 0.173(3) 0.4724(8) 0.6458(17) 0.030 Uiso d 1 . .
O O3 0.75786(17) 0.56665(4) 0.58959(8) 0.01987(18) Uani d 1 . .
H H3A 0.665(3) 0.5916(8) 0.5781(16) 0.030 Uiso d 1 . .
H H3B 0.869(4) 0.5829(8) 0.6024(16) 0.030 Uiso d 1 . .
O O4 0.86090(18) 0.40372(4) 0.55568(8) 0.02297(19) Uani d 1 . .
O O5 0.55011(16) 0.35301(5) 0.46211(10) 0.0294(2) Uani d 1 . .
O O6 0.87304(16) 0.36783(4) 0.38086(7) 0.02007(18) Uani d 1 . .
C C1 0.5945(2) 0.51811(5) 0.80971(9) 0.0142(2) Uani d 1 . .
C C2 0.7369(2) 0.51635(6) 0.90699(11) 0.0212(2) Uani d 1 . .
H H2 0.862288 0.493668 0.917364 0.025 Uiso calc 1 . .
C C3 0.6902(3) 0.54883(6) 0.98885(11) 0.0249(3) Uani d 1 . .
H H3 0.783620 0.548237 1.056562 0.030 Uiso calc 1 . .
C C4 0.5077(3) 0.58201(6) 0.97162(11) 0.0236(3) Uani d 1 . .
H H4 0.477050 0.604223 1.027645 0.028 Uiso calc 1 . .
C C5 0.3694(2) 0.58310(6) 0.87349(12) 0.0229(3) Uani d 1 . .
H H5 0.244730 0.606019 0.862871 0.027 Uiso calc 1 . .
C C6 0.4115(2) 0.55088(5) 0.79013(10) 0.0182(2) Uani d 1 . .
H H6 0.317967 0.551429 0.722456 0.022 Uiso calc 1 . .
C C7 0.6142(2) 0.39479(5) 0.75784(9) 0.0139(2) Uani d 1 . .
C C8 0.7930(2) 0.37027(5) 0.82033(10) 0.0187(2) Uani d 1 . .
H H8 0.934473 0.386350 0.830739 0.022 Uiso calc 1 . .
C C9 0.7592(3) 0.32126(6) 0.86755(11) 0.0235(3) Uani d 1 . .
H H9 0.878788 0.303693 0.911211 0.028 Uiso calc 1 . .
C C10 0.5521(3) 0.29802(5) 0.85114(11) 0.0231(3) Uani d 1 . .
H H10 0.530416 0.264622 0.883500 0.028 Uiso calc 1 . .
C C11 0.3762(2) 0.32346(5) 0.78748(11) 0.0217(2) Uani d 1 . .
H H11 0.234867 0.307259 0.776581 0.026 Uiso calc 1 . .
C C12 0.4048(2) 0.37264(5) 0.73933(10) 0.0178(2) Uani d 1 . .
H H12 0.285534 0.390249 0.695560 0.021 Uiso calc 1 . .
C C13 0.90551(19) 0.30148(5) 0.53950(9) 0.0143(2) Uani d 1 . .
C C14 1.1068(2) 0.28329(5) 0.51879(10) 0.0166(2) Uani d 1 . .
H H14 1.177697 0.301415 0.468824 0.020 Uiso calc 1 . .
C C15 1.2027(2) 0.23823(5) 0.57228(10) 0.0180(2) Uani d 1 . .
H H15 1.339293 0.225549 0.557827 0.022 Uiso calc 1 . .
C C16 1.1023(2) 0.21125(5) 0.64677(10) 0.0180(2) Uani d 1 . .
C C17 0.8999(2) 0.23004(5) 0.66564(11) 0.0195(2) Uani d 1 . .
H H17 0.828525 0.211958 0.715483 0.023 Uiso calc 1 . .
C C18 0.8014(2) 0.27479(5) 0.61256(10) 0.0172(2) Uani d 1 . .
H H18 0.663586 0.287143 0.626024 0.021 Uiso calc 1 . .
C C19 1.2112(3) 0.16377(6) 0.70690(13) 0.0283(3) Uani d 1 . .
H H19A 1.137702 0.155730 0.767074 0.042 Uiso calc 1 . .
H H19B 1.366266 0.171982 0.733455 0.042 Uiso calc 1 . .
H H19C 1.200511 0.132671 0.659362 0.042 Uiso calc 1 . .

loop_
_atom_site_aniso_label
_atom_site_aniso_U_11
_atom_site_aniso_U_22
_atom_site_aniso_U_33
_atom_site_aniso_U_12
_atom_site_aniso_U_13
_atom_site_aniso_U_23
I1 0.00981(3) 0.01211(4) 0.01291(4) -0.00066(2) 0.00260(2) -0.00161(2)
S1 0.01308(12) 0.01470(12) 0.01821(13) 0.00026(10) 0.00368(10) 0.00096(10)
O1 0.0086(3) 0.0232(4) 0.0211(4) -0.0009(3) 0.0013(3) -0.0040(3)
O2 0.0141(4) 0.0254(5) 0.0199(4) -0.0026(4) 0.0030(3) -0.0025(4)
O3 0.0179(4) 0.0171(4) 0.0250(5) -0.0021(4) 0.0049(4) 0.0001(3)
O4 0.0306(5) 0.0158(4) 0.0245(5) 0.0005(4) 0.0104(4) -0.0040(4)
O5 0.0127(4) 0.0304(6) 0.0440(6) 0.0006(4) 0.0024(4) 0.0130(5)
O6 0.0234(4) 0.0212(4) 0.0160(4) 0.0004(4) 0.0045(3) 0.0021(3)
C1 0.0147(5) 0.0131(5) 0.0153(5) -0.0004(4) 0.0040(4) -0.0032(4)
C2 0.0196(6) 0.0242(6) 0.0186(6) 0.0043(5) 0.0000(4) -0.0052(5)
C3 0.0286(7) 0.0280(7) 0.0170(6) 0.0019(6) 0.0013(5) -0.0069(5)
C4 0.0305(7) 0.0209(6) 0.0216(6) 0.0003(5) 0.0108(5) -0.0067(5)
C5 0.0238(6) 0.0192(6) 0.0270(6) 0.0055(5) 0.0080(5) -0.0035(5)
C6 0.0177(5) 0.0174(5) 0.0192(5) 0.0029(4) 0.0026(4) -0.0014(4)
C7 0.0162(5) 0.0127(5) 0.0132(5) 0.0003(4) 0.0036(4) -0.0007(4)
C8 0.0184(5) 0.0180(5) 0.0194(6) 0.0027(4) 0.0027(4) 0.0006(4)
C9 0.0288(7) 0.0201(6) 0.0214(6) 0.0073(5) 0.0037(5) 0.0040(5)
C10 0.0350(7) 0.0162(5) 0.0204(6) 0.0015(5) 0.0110(5) 0.0022(4)
C11 0.0252(6) 0.0170(6) 0.0242(6) -0.0047(5) 0.0084(5) -0.0009(5)
C12 0.0174(5) 0.0161(5) 0.0199(5) -0.0015(4) 0.0033(4) 0.0000(4)
C13 0.0140(5) 0.0130(5) 0.0160(5) -0.0011(4) 0.0028(4) -0.0010(4)
C14 0.0152(5) 0.0169(5) 0.0187(5) -0.0009(4) 0.0055(4) 0.0002(4)
C15 0.0150(5) 0.0193(6) 0.0201(6) 0.0022(4) 0.0046(4) -0.0005(4)
C16 0.0208(6) 0.0152(5) 0.0181(5) 0.0013(4) 0.0037(4) -0.0003(4)
C17 0.0225(6) 0.0170(5) 0.0208(6) -0.0004(5) 0.0092(5) 0.0010(4)
C18 0.0159(5) 0.0168(5) 0.0203(5) -0.0001(4) 0.0069(4) 0.0001(4)
C19 0.0334(8) 0.0234(7) 0.0292(7) 0.0094(6) 0.0090(6) 0.0083(5)

loop_
_atom_type_symbol
_atom_type_description
_atom_type_scat_dispersion_real
_atom_type_scat_dispersion_imag
_atom_type_scat_source
C C 0.0033 0.0016 'International Tables Vol C Tables 4.2.6.8 and 6.1.1.4'
H H 0.0000 0.0000 'International Tables Vol C Tables 4.2.6.8 and 6.1.1.4'
O O 0.0106 0.0060 'International Tables Vol C Tables 4.2.6.8 and 6.1.1.4'
S S 0.1246 0.1234 'International Tables Vol C Tables 4.2.6.8 and 6.1.1.4'
I I -0.4742 1.8119 'International Tables Vol C Tables 4.2.6.8 and 6.1.1.4'

loop_
_geom_angle_atom_site_label_1
_geom_angle_atom_site_label_2
_geom_angle_atom_site_label_3
_geom_angle_site_symmetry_1
_geom_angle_site_symmetry_3
_geom_angle
_geom_angle_publ_flag
O1 I1 C1 . . 94.57(4) ?
O1 I1 C7 . . 96.08(5) ?
C1 I1 C7 . . 95.36(4) ?
O1 I1 O2 . . 175.27(4) ?
C1 I1 O2 . . 81.83(4) ?
C7 I1 O2 . . 87.34(4) ?
O1 I1 O4 . . 77.55(4) ?
C1 I1 O4 . . 171.59(4) ?
C7 I1 O4 . . 82.72(4) ?
O2 I1 O4 . . 106.19(3) ?
O1 I1 O3 . . 87.53(4) ?
C1 I1 O3 . . 84.96(4) ?
C7 I1 O3 . . 176.33(4) ?
O2 I1 O3 . . 89.09(3) ?
O4 I1 O3 . . 97.47(3) ?
O5 S1 O6 . . 113.54(7) ?
O5 S1 O4 . . 112.68(7) ?
O6 S1 O4 . . 111.76(6) ?
O5 S1 C13 . . 106.12(6) ?
O6 S1 C13 . . 106.66(6) ?
O4 S1 C13 . . 105.37(6) ?
I1 O2 H2A . . 112.9(14) ?
I1 O2 H2B . . 125.5(14) ?
H2A O2 H2B . . 110(2) ?
I1 O3 H3A . . 124.2(14) ?
I1 O3 H3B . . 123.4(15) ?
H3A O3 H3B . . 101.5(19) ?
S1 O4 I1 . . 138.26(6) ?
C6 C1 C2 . . 123.26(11) ?
C6 C1 I1 . . 121.86(9) ?
C2 C1 I1 . . 114.81(9) ?
C1 C2 C3 . . 117.98(13) ?
C1 C2 H2 . . 121.0 ?
C3 C2 H2 . . 121.0 ?
C4 C3 C2 . . 120.03(13) ?
C4 C3 H3 . . 120.0 ?
C2 C3 H3 . . 120.0 ?
C5 C4 C3 . . 120.63(12) ?
C5 C4 H4 . . 119.7 ?
C3 C4 H4 . . 119.7 ?
C4 C5 C6 . . 120.63(13) ?
C4 C5 H5 . . 119.7 ?
C6 C5 H5 . . 119.7 ?
C1 C6 C5 . . 117.46(12) ?
C1 C6 H6 . . 121.3 ?
C5 C6 H6 . . 121.3 ?
C8 C7 C12 . . 123.12(12) ?
C8 C7 I1 . . 114.46(9) ?
C12 C7 I1 . . 122.41(9) ?
C7 C8 C9 . . 118.05(12) ?
C7 C8 H8 . . 121.0 ?
C9 C8 H8 . . 121.0 ?
C10 C9 C8 . . 120.41(13) ?
C10 C9 H9 . . 119.8 ?
C8 C9 H9 . . 119.8 ?
C9 C10 C11 . . 120.17(13) ?
C9 C10 H10 . . 119.9 ?
C11 C10 H10 . . 119.9 ?
C10 C11 C12 . . 120.71(13) ?
C10 C11 H11 . . 119.6 ?
C12 C11 H11 . . 119.6 ?
C7 C12 C11 . . 117.53(12) ?
C7 C12 H12 . . 121.2 ?
C11 C12 H12 . . 121.2 ?
C18 C13 C14 . . 120.40(11) ?
C18 C13 S1 . . 119.17(9) ?
C14 C13 S1 . . 120.33(9) ?
C15 C14 C13 . . 119.13(11) ?
C15 C14 H14 . . 120.4 ?
C13 C14 H14 . . 120.4 ?
C14 C15 C16 . . 121.38(12) ?
C14 C15 H15 . . 119.3 ?
C16 C15 H15 . . 119.3 ?
C17 C16 C15 . . 118.41(12) ?
C17 C16 C19 . . 120.65(12) ?
C15 C16 C19 . . 120.93(12) ?
C18 C17 C16 . . 120.94(12) ?
C18 C17 H17 . . 119.5 ?
C16 C17 H17 . . 119.5 ?
C17 C18 C13 . . 119.73(12) ?
C17 C18 H18 . . 120.1 ?
C13 C18 H18 . . 120.1 ?
C16 C19 H19A . . 109.5 ?
C16 C19 H19B . . 109.5 ?
H19A C19 H19B . . 109.5 ?
C16 C19 H19C . . 109.5 ?
H19A C19 H19C . . 109.5 ?
H19B C19 H19C . . 109.5 ?

loop_
_geom_bond_atom_site_label_1
_geom_bond_atom_site_label_2
_geom_bond_site_symmetry_2
_geom_bond_distance
_geom_bond_publ_flag
I1 O1 . 1.8108(9) ?
I1 C1 . 2.1289(11) ?
I1 C7 . 2.1370(12) ?
I1 O2 . 2.5674(10) ?
I1 O4 . 2.7076(10) ?
I1 O3 . 2.8118(10) ?
S1 O5 . 1.4555(10) ?
S1 O6 . 1.4568(10) ?
S1 O4 . 1.4631(10) ?
S1 C13 . 1.7702(12) ?
O2 H2A . 0.86(2) ?
O2 H2B . 0.85(2) ?
O3 H3A . 0.84(2) ?
O3 H3B . 0.79(2) ?
C1 C6 . 1.3819(17) ?
C1 C2 . 1.3888(18) ?
C2 C3 . 1.3923(19) ?
C2 H2 . 0.9500 ?
C3 C4 . 1.385(2) ?
C3 H3 . 0.9500 ?
C4 C5 . 1.385(2) ?
C4 H4 . 0.9500 ?
C5 C6 . 1.3942(18) ?
C5 H5 . 0.9500 ?
C6 H6 . 0.9500 ?
C7 C8 . 1.3849(17) ?
C7 C12 . 1.3883(17) ?
C8 C9 . 1.3954(19) ?
C8 H8 . 0.9500 ?
C9 C10 . 1.387(2) ?
C9 H9 . 0.9500 ?
C10 C11 . 1.390(2) ?
C10 H10 . 0.9500 ?
C11 C12 . 1.3975(18) ?
C11 H11 . 0.9500 ?
C12 H12 . 0.9500 ?
C13 C18 . 1.3931(17) ?
C13 C14 . 1.3935(17) ?
C14 C15 . 1.3919(18) ?
C14 H14 . 0.9500 ?
C15 C16 . 1.3973(18) ?
C15 H15 . 0.9500 ?
C16 C17 . 1.3970(18) ?
C16 C19 . 1.5037(19) ?
C17 C18 . 1.3888(18) ?
C17 H17 . 0.9500 ?
C18 H18 . 0.9500 ?
C19 H19A . 0.9800 ?
C19 H19B . 0.9800 ?
C19 H19C . 0.9800 ?

loop_
_geom_hbond_atom_site_label_D
_geom_hbond_atom_site_label_H
_geom_hbond_atom_site_label_A
_geom_hbond_site_symmetry_A
_geom_hbond_distance_DH
_geom_hbond_distance_HA
_geom_hbond_distance_DA
_geom_hbond_angle_DHA
_geom_hbond_publ_flag
O2 H2A O3 3_666 0.86(2) 1.92(2) 2.7563(14) 165(2) y
O2 H2B I1 1_455 0.85(2) 3.14(2) 3.9397(10) 158.1(18) y
O2 H2B O1 1_455 0.85(2) 1.91(2) 2.7443(14) 169(2) y
O3 H3A S1 3_666 0.84(2) 3.00(2) 3.7847(11) 155.7(17) y
O3 H3A O5 3_666 0.84(2) 1.92(2) 2.7625(15) 174.6(19) y
O3 H3B S1 3_766 0.79(2) 2.89(2) 3.5812(10) 147.5(18) y
O3 H3B O6 3_766 0.79(2) 1.99(2) 2.7776(14) 171(2) y
C2 H2 O1 . 0.95 2.49 2.9805(16) 112.1 n
C6 H6 O2 . 0.95 2.33 2.9408(17) 121.7 n
C6 H6 O6 3_666 0.95 2.58 3.2562(16) 128.7 n
C8 H8 O1 . 0.95 2.38 2.9521(17) 118.7 n
C12 H12 O2 . 0.95 2.41 3.0957(17) 129.2 n
C14 H14 O5 1_655 0.95 2.65 3.4301(16) 139.4 n

loop_
_geom_torsion_atom_site_label_1
_geom_torsion_atom_site_label_2
_geom_torsion_atom_site_label_3
_geom_torsion_atom_site_label_4
_geom_torsion_site_symmetry_1
_geom_torsion_site_symmetry_2
_geom_torsion_site_symmetry_3
_geom_torsion_site_symmetry_4
_geom_torsion
_geom_torsion_publ_flag
O5 S1 O4 I1 . . . . 5.82(11) ?
O6 S1 O4 I1 . . . . 135.08(8) ?
C13 S1 O4 I1 . . . . -109.46(9) ?
C6 C1 C2 C3 . . . . 0.8(2) ?
I1 C1 C2 C3 . . . . 177.82(11) ?
C1 C2 C3 C4 . . . . -0.7(2) ?
C2 C3 C4 C5 . . . . 0.3(2) ?
C3 C4 C5 C6 . . . . -0.1(2) ?
C2 C1 C6 C5 . . . . -0.6(2) ?
I1 C1 C6 C5 . . . . -177.39(10) ?
C4 C5 C6 C1 . . . . 0.2(2) ?
C12 C7 C8 C9 . . . . -0.70(19) ?
I1 C7 C8 C9 . . . . -179.34(10) ?
C7 C8 C9 C10 . . . . 0.4(2) ?
C8 C9 C10 C11 . . . . -0.1(2) ?
C9 C10 C11 C12 . . . . -0.1(2) ?
C8 C7 C12 C11 . . . . 0.56(19) ?
I1 C7 C12 C11 . . . . 179.10(9) ?
C10 C11 C12 C7 . . . . -0.16(19) ?
O5 S1 C13 C18 . . . . -36.61(12) ?
O6 S1 C13 C18 . . . . -157.97(10) ?
O4 S1 C13 C18 . . . . 83.11(11) ?
O5 S1 C13 C14 . . . . 147.06(11) ?
O6 S1 C13 C14 . . . . 25.70(12) ?
O4 S1 C13 C14 . . . . -93.22(11) ?
C18 C13 C14 C15 . . . . -0.18(19) ?
S1 C13 C14 C15 . . . . 176.11(10) ?
C13 C14 C15 C16 . . . . -0.6(2) ?
C14 C15 C16 C17 . . . . 1.0(2) ?
C14 C15 C16 C19 . . . . -177.83(13) ?
C15 C16 C17 C18 . . . . -0.7(2) ?
C19 C16 C17 C18 . . . . 178.17(13) ?
C16 C17 C18 C13 . . . . -0.1(2) ?
C14 C13 C18 C17 . . . . 0.51(19) ?
S1 C13 C18 C17 . . . . -175.82(10) ?

_cod_database_fobs_code 1567011
